data_4122077
loop_
_publ_author_name
'Nakamura, Taichi'
'Suzuki, Katsunori'
'Yamashita, Makoto'

_publ_section_title
;
 An anionic aluminabenzene bearing aromatic and ambiphilic contributions.
;
_journal_issue 26
_journal_name_full 'Journal of the American Chemical Society'
_journal_page_first 9276
_journal_page_last 9279
_journal_paper_doi 10.1021/ja504771d
_journal_volume 136
_journal_year 2014
_chemical_formula_sum 'C52 H88 Al Li N4 O Si2'
_chemical_formula_weight 875.36
_chemical_name_systematic
; 
 ? 
;
_space_group_IT_number 2
_symmetry_cell_setting triclinic
_symmetry_space_group_name_Hall '-P 1'
_symmetry_space_group_name_H-M 'P -1'
_atom_sites_solution_hydrogens geom
_atom_sites_solution_primary direct
_atom_sites_solution_secondary difmap
_audit_creation_method SHELXL-97
_cell_angle_alpha 89.876(9)
_cell_angle_beta 64.988(4)
_cell_angle_gamma 86.602(9)
_cell_formula_units_Z 2
_cell_length_a 13.647(2)
_cell_length_b 14.003(3)
_cell_length_c 15.254(3)
_cell_measurement_reflns_used 5699
_cell_measurement_temperature 93.1500
_cell_measurement_theta_max 31.2514
_cell_measurement_theta_min 2.6375
_cell_volume 2636.2(9)
_computing_cell_refinement 'RIGAKU CrystalClear'
_computing_data_collection 'RIGAKU CrystalClear'
_computing_data_reduction 'RIGAKU CrystalClear'
_computing_molecular_graphics 'ORTEP-3 version2.02 (Farrugia, 1997)'
_computing_publication_material 'Yadokari-XG 2009 (Wakita,Nemoto et al., 2009)'
_computing_structure_refinement 'SHELXL-97 (Sheldrick, 1997)'
_computing_structure_solution SIR-97
_diffrn_ambient_temperature 93.1500
_diffrn_detector_area_resol_mean 28.5714
_diffrn_measured_fraction_theta_full 0.963
_diffrn_measured_fraction_theta_max 0.963
_diffrn_measurement_device_type 'Rigaku VariMax Saturn'
_diffrn_measurement_method 'omega scans'
_diffrn_radiation_monochromator Confocal
_diffrn_radiation_source 'rotating-anode X-ray tube'
_diffrn_radiation_type MoK\a
_diffrn_radiation_wavelength 0.71075
_diffrn_reflns_av_R_equivalents 0.0494
_diffrn_reflns_av_sigmaI/netI 0.1005
_diffrn_reflns_limit_h_max 13
_diffrn_reflns_limit_h_min -17
_diffrn_reflns_limit_k_max 13
_diffrn_reflns_limit_k_min -18
_diffrn_reflns_limit_l_max 19
_diffrn_reflns_limit_l_min -19
_diffrn_reflns_number 21953
_diffrn_reflns_theta_full 27.48
_diffrn_reflns_theta_max 27.48
_diffrn_reflns_theta_min 3.05
_exptl_absorpt_coefficient_mu 0.123
_exptl_absorpt_correction_T_max 1.0000
_exptl_absorpt_correction_T_min 0.8570
_exptl_absorpt_correction_type multi-scan
_exptl_absorpt_process_details 'Jacobson, R. (1998) Private communication'
_exptl_crystal_colour Yellow
_exptl_crystal_density_diffrn 1.103
_exptl_crystal_density_method 'not measured'
_exptl_crystal_description Platelet
_exptl_crystal_F_000 960
_exptl_crystal_size_max 0.15
_exptl_crystal_size_mid 0.06
_exptl_crystal_size_min 0.02
_refine_diff_density_max 0.632
_refine_diff_density_min -0.493
_refine_diff_density_rms 0.082
_refine_ls_extinction_method none
_refine_ls_goodness_of_fit_ref 1.074
_refine_ls_hydrogen_treatment constr
_refine_ls_matrix_type full
_refine_ls_number_parameters 634
_refine_ls_number_reflns 11650
_refine_ls_number_restraints 70
_refine_ls_restrained_S_all 1.074
_refine_ls_R_factor_all 0.1202
_refine_ls_R_factor_gt 0.0774
_refine_ls_shift/su_max 0.001
_refine_ls_shift/su_mean 0.000
_refine_ls_structure_factor_coef Fsqd
_refine_ls_weighting_details 'calc w=1/[\s^2^(Fo^2^)+(0.0831P)^2^+1.2249P] where P=(Fo^2^+2Fc^2^)/3'
_refine_ls_weighting_scheme calc
_refine_ls_wR_factor_gt 0.1733
_refine_ls_wR_factor_ref 0.2041
_reflns_number_gt 7580
_reflns_number_total 11650
_reflns_threshold_expression >2sigma(I)
_cod_data_source_file ja504771d_si_002.cif
_cod_data_source_block tn23p1y1
_cod_depositor_comments
;
The following automatic conversions were performed:
'_atom_site_symetry_multiplicity' tag replaced with
'_atom_site_symmetry_multiplicity'.

Automatic conversion script
Id: cif_correct_tags 1440 2010-10-19 06:21:57Z saulius 

The following automatic conversions were performed:

'_exptl_absorpt_correction_type' value 'Multi-scan' changed to
'multi-scan' according to
/usr/data/users/saulius/crontab/automatic-downloads/rss-feeds/ACS/lib/dictionaries/cif_core.dic
dictionary named 'cif_core.dic' version 2.4.2 from 2011-04-26.

Automatic conversion script
Id: cif_fix_values 2281 2013-09-26 08:29:07Z andrius 

 Adding full bibliography for 4122073--4122078.cif.
;
_cod_original_cell_volume 2636.2(8)
_cod_original_sg_symbol_H-M P-1
_cod_database_code 4122077

loop_
_symmetry_equiv_pos_as_xyz
'x, y, z'
'-x, -y, -z'

loop_
_atom_site_label
_atom_site_type_symbol
_atom_site_fract_x
_atom_site_fract_y
_atom_site_fract_z
_atom_site_U_iso_or_equiv
_atom_site_adp_type
_atom_site_occupancy
_atom_site_symmetry_multiplicity
_atom_site_calc_flag
_atom_site_refinement_flags
_atom_site_disorder_assembly
_atom_site_disorder_group
C1 C -0.0189(2) 0.7211(2) 0.6629(2) 0.0219(6) Uani 1 1 d . . .
C2 C 0.0608(2) 0.6448(2) 0.6378(2) 0.0233(6) Uani 1 1 d . . .
H1 H 0.0453 0.5885 0.6127 0.028 Uiso 1 1 calc R . .
C3 C 0.1608(2) 0.6409(2) 0.6451(2) 0.0250(6) Uani 1 1 d . . .
H2 H 0.2010 0.5808 0.6308 0.030 Uiso 1 1 calc R . .
C4 C 0.2079(2) 0.7177(2) 0.6716(2) 0.0247(6) Uani 1 1 d . . .
H3 H 0.2795 0.7046 0.6657 0.030 Uiso 1 1 calc R . .
C5 C 0.1619(2) 0.8098(2) 0.7052(2) 0.0224(6) Uani 1 1 d . . .
C6 C 0.0157(3) 0.6672(2) 0.4182(2) 0.0312(7) Uani 1 1 d . . .
H14 H -0.0168 0.6073 0.4157 0.047 Uiso 1 1 calc R . .
H15 H 0.0706 0.6548 0.4431 0.047 Uiso 1 1 calc R . .
H16 H 0.0498 0.6928 0.3530 0.047 Uiso 1 1 calc R . .
C7 C -0.0721(2) 0.7397(2) 0.4849(2) 0.0253(6) Uani 1 1 d . . .
H53 H -0.0360 0.8010 0.4796 0.030 Uiso 1 1 calc R . .
C8 C -0.1575(3) 0.7594(2) 0.4437(2) 0.0338(7) Uani 1 1 d . . .
H17 H -0.1228 0.7865 0.3793 0.051 Uiso 1 1 calc R . .
H18 H -0.2152 0.8047 0.4869 0.051 Uiso 1 1 calc R . .
H19 H -0.1885 0.6993 0.4390 0.051 Uiso 1 1 calc R . .
C9 C -0.2495(3) 0.5548(3) 0.5962(3) 0.0419(9) Uani 1 1 d . . .
H20 H -0.2573 0.4857 0.5953 0.063 Uiso 1 1 calc R . .
H21 H -0.2337 0.5800 0.5320 0.063 Uiso 1 1 calc R . .
H22 H -0.3169 0.5865 0.6439 0.063 Uiso 1 1 calc R . .
C10 C -0.1563(3) 0.5737(2) 0.6235(2) 0.0266(7) Uani 1 1 d . . .
H54 H -0.0902 0.5391 0.5734 0.032 Uiso 1 1 calc R . .
C11 C -0.1761(3) 0.5257(2) 0.7201(2) 0.0312(7) Uani 1 1 d . . .
H23 H -0.2381 0.5593 0.7727 0.047 Uiso 1 1 calc R . .
H24 H -0.1115 0.5287 0.7325 0.047 Uiso 1 1 calc R . .
H25 H -0.1914 0.4587 0.7165 0.047 Uiso 1 1 calc R . .
C12 C -0.2468(3) 0.8886(2) 0.6660(2) 0.0306(7) Uani 1 1 d . . .
H26 H -0.3192 0.9214 0.6917 0.046 Uiso 1 1 calc R . .
H27 H -0.2097 0.8987 0.5962 0.046 Uiso 1 1 calc R . .
H28 H -0.2050 0.9144 0.6982 0.046 Uiso 1 1 calc R . .
C13 C -0.2569(2) 0.7814(2) 0.6842(2) 0.0263(7) Uani 1 1 d . . .
H55 H -0.3079 0.7606 0.6576 0.032 Uiso 1 1 calc R . .
C14 C -0.3120(3) 0.7657(2) 0.7934(2) 0.0352(8) Uani 1 1 d . . .
H29 H -0.2630 0.7814 0.8226 0.053 Uiso 1 1 calc R . .
H30 H -0.3294 0.6987 0.8052 0.053 Uiso 1 1 calc R . .
H31 H -0.3788 0.8071 0.8225 0.053 Uiso 1 1 calc R . .
C15 C 0.3330(3) 0.9768(3) 0.5290(2) 0.0347(8) Uani 1 1 d . . .
H59 H 0.3958 0.9956 0.4716 0.052 Uiso 1 1 calc R . .
H60 H 0.2868 1.0339 0.5614 0.052 Uiso 1 1 calc R . .
H61 H 0.2916 0.9336 0.5093 0.052 Uiso 1 1 calc R . .
C16 C 0.3721(2) 0.9253(2) 0.5989(2) 0.0302(7) Uani 1 1 d . . .
H56 H 0.4150 0.9716 0.6156 0.036 Uiso 1 1 calc R . .
C17 C 0.4511(3) 0.8400(3) 0.5462(3) 0.0423(9) Uani 1 1 d . . .
H62 H 0.4132 0.7932 0.5265 0.063 Uiso 1 1 calc R . .
H63 H 0.4794 0.8100 0.5897 0.063 Uiso 1 1 calc R . .
H64 H 0.5113 0.8624 0.4888 0.063 Uiso 1 1 calc R . .
C18 C 0.4107(3) 0.9043(3) 0.8000(3) 0.0458(10) Uani 1 1 d . . .
H65 H 0.4307 0.8843 0.8522 0.069 Uiso 1 1 calc R . .
H66 H 0.3919 0.9734 0.8062 0.069 Uiso 1 1 calc R . .
H67 H 0.4720 0.8894 0.7373 0.069 Uiso 1 1 calc R . .
C19 C 0.3133(3) 0.8511(3) 0.8067(3) 0.0456(9) Uani 1 1 d . . .
H57 H 0.2552 0.8706 0.8718 0.055 Uiso 1 1 calc R . .
C20 C 0.3326(4) 0.7473(3) 0.8136(4) 0.0700(15) Uani 1 1 d . . .
H68 H 0.3908 0.7223 0.7527 0.105 Uiso 1 1 calc R . .
H69 H 0.2662 0.7153 0.8259 0.105 Uiso 1 1 calc R . .
H70 H 0.3538 0.7352 0.8667 0.105 Uiso 1 1 calc R . .
C21 C 0.2479(3) 1.1020(2) 0.7592(3) 0.0375(8) Uani 1 1 d . . .
H71 H 0.1999 1.1603 0.7816 0.056 Uiso 1 1 calc R . .
H72 H 0.2978 1.1079 0.6910 0.056 Uiso 1 1 calc R . .
H73 H 0.2893 1.0930 0.7979 0.056 Uiso 1 1 calc R . .
C22 C 0.1796(3) 1.0153(2) 0.7703(2) 0.0280(7) Uani 1 1 d . . .
H58 H 0.1359 1.0311 0.7329 0.034 Uiso 1 1 calc R . .
C23 C 0.0964(3) 1.0108(2) 0.8763(2) 0.0339(8) Uani 1 1 d . . .
H74 H 0.1344 0.9978 0.9175 0.051 Uiso 1 1 calc R . .
H75 H 0.0480 0.9597 0.8827 0.051 Uiso 1 1 calc R . .
H76 H 0.0538 1.0722 0.8963 0.051 Uiso 1 1 calc R . .
C24 C -0.0829(2) 0.9393(2) 0.7934(2) 0.0214(6) Uani 1 1 d . . .
C25 C -0.0503(2) 1.0128(2) 0.7247(2) 0.0227(6) Uani 1 1 d . . .
C26 C -0.0870(2) 1.1082(2) 0.7507(2) 0.0265(7) Uani 1 1 d . . .
H4 H -0.0610 1.1558 0.7033 0.032 Uiso 1 1 calc R . .
C27 C -0.1608(3) 1.1352(2) 0.8442(2) 0.0278(7) Uani 1 1 d . . .
C28 C -0.1993(2) 1.0635(2) 0.9103(2) 0.0271(7) Uani 1 1 d . . .
H5 H -0.2524 1.0800 0.9737 0.032 Uiso 1 1 calc R . .
C29 C -0.1626(2) 0.9675(2) 0.8869(2) 0.0226(6) Uani 1 1 d . . .
C30 C 0.0238(2) 0.9899(2) 0.6194(2) 0.0249(6) Uani 1 1 d . . .
H32 H 0.0362 1.0489 0.5827 0.037 Uiso 1 1 calc R . .
H33 H -0.0101 0.9451 0.5931 0.037 Uiso 1 1 calc R . .
H34 H 0.0931 0.9608 0.6144 0.037 Uiso 1 1 calc R . .
C31 C -0.2020(3) 1.2384(2) 0.8708(3) 0.0386(8) Uani 1 1 d . . .
H35 H -0.2618 1.2531 0.8525 0.058 Uiso 1 1 calc R . .
H36 H -0.1433 1.2802 0.8365 0.058 Uiso 1 1 calc R . .
H37 H -0.2277 1.2486 0.9408 0.058 Uiso 1 1 calc R . .
C32 C -0.2105(2) 0.8967(2) 0.9655(2) 0.0264(6) Uani 1 1 d . . .
H38 H -0.1579 0.8775 0.9913 0.040 Uiso 1 1 calc R . .
H39 H -0.2286 0.8402 0.9389 0.040 Uiso 1 1 calc R . .
H40 H -0.2763 0.9261 1.0175 0.040 Uiso 1 1 calc R . .
C33 C 0.2502(3) 0.8465(2) 0.3631(2) 0.0291(7) Uani 1 1 d . . .
H6 H 0.1898 0.8920 0.3871 0.035 Uiso 1 1 calc R . .
C34 C 0.3269(3) 0.8562(2) 0.2699(2) 0.0293(7) Uani 1 1 d . . .
H7 H 0.3190 0.9076 0.2322 0.035 Uiso 1 1 calc R . .
C35 C 0.4172(2) 0.7900(2) 0.2304(2) 0.0297(7) Uani 1 1 d . . .
C36 C 0.4227(3) 0.7178(2) 0.2935(2) 0.0323(7) Uani 1 1 d . . .
H8 H 0.4821 0.6713 0.2722 0.039 Uiso 1 1 calc R . .
C37 C 0.3422(3) 0.7152(2) 0.3850(2) 0.0283(7) Uani 1 1 d . . .
H9 H 0.3487 0.6657 0.4253 0.034 Uiso 1 1 calc R . .
C38 C 0.4870(3) 0.8740(3) 0.0778(3) 0.0419(9) Uani 1 1 d . . .
H41 H 0.4153 0.8799 0.0775 0.063 Uiso 1 1 calc R . .
H42 H 0.5426 0.8631 0.0115 0.063 Uiso 1 1 calc R . .
H43 H 0.4997 0.9330 0.1048 0.063 Uiso 1 1 calc R . .
C39 C 0.5921(3) 0.7333(3) 0.1030(3) 0.0483(10) Uani 1 1 d . . .
H44 H 0.6358 0.7526 0.1362 0.072 Uiso 1 1 calc R . .
H45 H 0.6329 0.7400 0.0331 0.072 Uiso 1 1 calc R . .
H46 H 0.5748 0.6664 0.1170 0.072 Uiso 1 1 calc R . .
C40 C -0.1023(2) 0.6620(2) 0.8946(2) 0.0265(7) Uani 1 1 d . . .
H10 H -0.1351 0.6495 0.8522 0.032 Uiso 1 1 calc R . .
C41 C -0.1291(3) 0.6077(2) 0.9755(2) 0.0290(7) Uani 1 1 d . . .
H11 H -0.1788 0.5593 0.9875 0.035 Uiso 1 1 calc R . .
C42 C -0.0829(3) 0.6237(2) 1.0409(2) 0.0275(7) Uani 1 1 d . . .
C43 C -0.0099(3) 0.6970(2) 1.0167(2) 0.0303(7) Uani 1 1 d . . .
H12 H 0.0237 0.7119 1.0579 0.036 Uiso 1 1 calc R . .
C44 C 0.0126(3) 0.7470(2) 0.9332(2) 0.0283(7) Uani 1 1 d . . .
H13 H 0.0631 0.7951 0.9181 0.034 Uiso 1 1 calc R . .
C45 C -0.1809(3) 0.4956(3) 1.1434(3) 0.0428(9) Uani 1 1 d . . .
H47 H -0.2532 0.5246 1.1573 0.064 Uiso 1 1 calc R . .
H48 H -0.1829 0.4615 1.2002 0.064 Uiso 1 1 calc R . .
H49 H -0.1579 0.4506 1.0882 0.064 Uiso 1 1 calc R . .
C46 C -0.0556(3) 0.5891(3) 1.1863(3) 0.0468(10) Uani 1 1 d . . .
H50 H 0.0233 0.5881 1.1498 0.070 Uiso 1 1 calc R . .
H51 H -0.0740 0.5399 1.2355 0.070 Uiso 1 1 calc R . .
H52 H -0.0830 0.6522 1.2178 0.070 Uiso 1 1 calc R . .
Al1 Al 0.00203(7) 0.81137(6) 0.75188(6) 0.0199(2) Uani 1 1 d . . .
Si1 Si -0.12456(7) 0.70542(6) 0.61804(6) 0.02184(19) Uani 1 1 d . . .
Si2 Si 0.25510(7) 0.89603(6) 0.71784(6) 0.0250(2) Uani 1 1 d . . .
N1 N 0.2546(2) 0.77694(18) 0.42272(18) 0.0254(5) Uani 1 1 d . . .
N2 N 0.4923(2) 0.7938(2) 0.1368(2) 0.0377(7) Uani 1 1 d . . .
N3 N -0.03258(19) 0.73173(17) 0.87151(17) 0.0226(5) Uani 1 1 d . . .
N4 N -0.1047(2) 0.5701(2) 1.1204(2) 0.0351(7) Uani 1 1 d . . .
C47 C 0.4991(7) 0.4624(7) 0.0426(7) 0.0507(19) Uani 0.50 1 d PU A -1
H93 H 0.4633 0.4004 0.0546 0.061 Uiso 0.50 1 calc PR A -1
C48 C 0.4282(12) 0.5504(9) 0.0659(12) 0.055(3) Uani 0.50 1 d PU A -1
H77 H 0.4437 0.5938 0.1089 0.066 Uiso 0.50 1 calc PR A -1
H78 H 0.3509 0.5360 0.0973 0.066 Uiso 0.50 1 calc PR A -1
C49 C 0.4565(10) 0.5933(8) -0.0322(8) 0.078(3) Uani 0.50 1 d PU A -1
H79 H 0.3889 0.6190 -0.0354 0.094 Uiso 0.50 1 calc PR A -1
H80 H 0.5023 0.6476 -0.0392 0.094 Uiso 0.50 1 calc PR A -1
C50 C 0.5138(8) 0.5253(7) -0.1136(7) 0.058(2) Uani 0.50 1 d PU A -1
H81 H 0.5582 0.5565 -0.1748 0.070 Uiso 0.50 1 calc PR A -1
H82 H 0.4659 0.4804 -0.1235 0.070 Uiso 0.50 1 calc PR A -1
C51 C 0.5891(12) 0.4750(10) -0.0564(11) 0.065(3) Uani 0.50 1 d PU A -1
H83 H 0.6265 0.4130 -0.0871 0.078 Uiso 0.50 1 calc PR A -1
H84 H 0.6426 0.5185 -0.0544 0.078 Uiso 0.50 1 calc PR A -1
C52 C 0.5098(8) 0.4605(7) 0.1916(7) 0.066(3) Uani 0.50 1 d PU A -1
H95 H 0.4424 0.5014 0.2184 0.100 Uiso 0.50 1 calc PR A -1
H96 H 0.5546 0.4748 0.2254 0.100 Uiso 0.50 1 calc PR A -1
H97 H 0.4927 0.3932 0.2000 0.100 Uiso 0.50 1 calc PR A -1
O1 O 0.5679(5) 0.4784(4) 0.0903(5) 0.0564(16) Uani 0.50 1 d P A -1
C53 C 0.5599(7) 0.5249(6) 0.4522(6) 0.0349(17) Uani 0.50 1 d P B -1
H94 H 0.6297 0.4960 0.4499 0.042 Uiso 0.50 1 calc PR B -1
C54 C 0.4870(14) 0.4472(9) 0.4620(13) 0.049(4) Uani 0.50 1 d P B -1
H85 H 0.5303 0.3889 0.4268 0.059 Uiso 0.50 1 calc PR B -1
H86 H 0.4363 0.4667 0.4333 0.059 Uiso 0.50 1 calc PR B -1
C55 C 0.4239(8) 0.4261(7) 0.5676(9) 0.051(3) Uani 0.50 1 d P B -1
H87 H 0.4457 0.3617 0.5827 0.061 Uiso 0.50 1 calc PR B -1
H88 H 0.3450 0.4302 0.5858 0.061 Uiso 0.50 1 calc PR B -1
C56 C 0.4550(7) 0.5053(6) 0.6200(6) 0.0456(19) Uani 0.50 1 d P B -1
H89 H 0.3904 0.5307 0.6774 0.055 Uiso 0.50 1 calc PR B -1
H90 H 0.5100 0.4795 0.6416 0.055 Uiso 0.50 1 calc PR B -1
C57 C 0.4999(10) 0.5831(8) 0.5481(11) 0.028(2) Uani 0.50 1 d P B -1
H91 H 0.5504 0.6206 0.5632 0.034 Uiso 0.50 1 calc PR B -1
H92 H 0.4413 0.6269 0.5460 0.034 Uiso 0.50 1 calc PR B -1
C58 C 0.6550(6) 0.6475(6) 0.3507(6) 0.049(2) Uani 0.50 1 d P B -1
H98 H 0.6215 0.6965 0.4023 0.074 Uiso 0.50 1 calc PR B -1
H99 H 0.6721 0.6768 0.2879 0.074 Uiso 0.50 1 calc PR B -1
H100 H 0.7218 0.6197 0.3523 0.074 Uiso 0.50 1 calc PR B -1
O2 O 0.5820(4) 0.5745(4) 0.3646(4) 0.0393(12) Uani 0.50 1 d P B -1
Li1 Li 0.1514(4) 0.7672(4) 0.5611(4) 0.0279(11) Uani 1 1 d . . .

loop_
_atom_site_aniso_label
_atom_site_aniso_U_11
_atom_site_aniso_U_22
_atom_site_aniso_U_33
_atom_site_aniso_U_23
_atom_site_aniso_U_13
_atom_site_aniso_U_12
C1 0.0242(15) 0.0209(15) 0.0211(15) 0.0029(11) -0.0097(12) -0.0046(11)
C2 0.0280(16) 0.0205(15) 0.0193(14) 0.0029(11) -0.0077(12) -0.0038(12)
C3 0.0263(16) 0.0230(16) 0.0240(15) 0.0024(12) -0.0095(13) 0.0022(12)
C4 0.0231(15) 0.0314(17) 0.0204(15) 0.0046(12) -0.0098(12) -0.0034(12)
C5 0.0222(14) 0.0257(16) 0.0180(14) 0.0049(11) -0.0070(12) -0.0038(12)
C6 0.0400(19) 0.0268(17) 0.0250(16) 0.0007(13) -0.0120(14) -0.0039(14)
C7 0.0330(17) 0.0223(16) 0.0236(15) 0.0002(12) -0.0147(13) -0.0027(12)
C8 0.0419(19) 0.0347(19) 0.0302(18) 0.0028(14) -0.0205(16) -0.0040(15)
C9 0.050(2) 0.0321(19) 0.054(2) 0.0022(16) -0.030(2) -0.0173(16)
C10 0.0301(16) 0.0246(16) 0.0264(16) 0.0013(12) -0.0129(13) -0.0045(12)
C11 0.0360(18) 0.0225(16) 0.0310(18) 0.0019(13) -0.0099(15) -0.0044(13)
C12 0.0291(17) 0.0287(17) 0.0365(19) -0.0028(14) -0.0165(15) 0.0003(13)
C13 0.0241(15) 0.0297(17) 0.0278(16) -0.0016(13) -0.0135(13) -0.0027(12)
C14 0.0309(18) 0.0370(19) 0.0328(19) -0.0035(14) -0.0091(15) -0.0003(14)
C15 0.0322(18) 0.043(2) 0.0254(17) 0.0028(14) -0.0070(14) -0.0146(14)
C16 0.0210(15) 0.0352(18) 0.0317(18) -0.0025(14) -0.0080(13) -0.0067(13)
C17 0.0257(17) 0.042(2) 0.046(2) -0.0109(17) -0.0024(16) -0.0022(15)
C18 0.040(2) 0.061(3) 0.048(2) -0.0024(19) -0.0303(19) -0.0030(18)
C19 0.041(2) 0.060(3) 0.048(2) 0.0076(19) -0.0301(19) -0.0088(18)
C20 0.105(4) 0.054(3) 0.090(4) 0.020(3) -0.078(4) -0.011(3)
C21 0.041(2) 0.0347(19) 0.037(2) -0.0052(15) -0.0150(16) -0.0146(15)
C22 0.0290(16) 0.0316(17) 0.0228(15) -0.0015(12) -0.0097(13) -0.0080(13)
C23 0.0313(17) 0.040(2) 0.0269(17) -0.0068(14) -0.0080(14) -0.0092(14)
C24 0.0204(14) 0.0243(15) 0.0200(14) 0.0009(11) -0.0090(12) -0.0022(11)
C25 0.0215(14) 0.0268(16) 0.0203(14) 0.0013(11) -0.0096(12) -0.0008(12)
C26 0.0274(16) 0.0229(16) 0.0300(17) 0.0017(12) -0.0128(14) -0.0010(12)
C27 0.0280(16) 0.0239(16) 0.0348(18) -0.0051(13) -0.0170(14) 0.0018(12)
C28 0.0255(16) 0.0322(17) 0.0230(16) -0.0076(13) -0.0104(13) 0.0033(13)
C29 0.0182(14) 0.0285(16) 0.0228(15) -0.0011(12) -0.0100(12) -0.0045(11)
C30 0.0272(16) 0.0258(16) 0.0199(15) 0.0031(12) -0.0085(13) -0.0005(12)
C31 0.046(2) 0.0292(19) 0.042(2) -0.0106(15) -0.0209(18) 0.0092(15)
C32 0.0249(15) 0.0293(17) 0.0214(15) -0.0003(12) -0.0060(13) -0.0045(12)
C33 0.0308(17) 0.0316(18) 0.0243(16) 0.0005(13) -0.0112(14) -0.0009(13)
C34 0.0316(17) 0.0313(17) 0.0254(16) 0.0029(13) -0.0125(14) -0.0020(13)
C35 0.0261(16) 0.0338(18) 0.0242(16) -0.0037(13) -0.0053(13) -0.0060(13)
C36 0.0266(16) 0.0286(17) 0.0342(18) -0.0024(14) -0.0057(14) -0.0006(13)
C37 0.0316(17) 0.0228(16) 0.0296(17) 0.0016(12) -0.0120(14) -0.0027(13)
C38 0.0354(19) 0.061(3) 0.0249(18) 0.0084(16) -0.0078(15) -0.0117(17)
C39 0.038(2) 0.040(2) 0.046(2) -0.0011(17) 0.0024(17) -0.0058(16)
C40 0.0288(16) 0.0276(17) 0.0235(15) 0.0013(12) -0.0112(13) -0.0036(12)
C41 0.0284(16) 0.0296(17) 0.0259(16) 0.0057(13) -0.0080(13) -0.0067(13)
C42 0.0296(16) 0.0291(17) 0.0200(15) 0.0066(12) -0.0073(13) 0.0013(13)
C43 0.0362(18) 0.0314(18) 0.0273(17) 0.0040(13) -0.0169(15) -0.0042(14)
C44 0.0301(17) 0.0307(17) 0.0260(16) 0.0046(13) -0.0134(14) -0.0053(13)
C45 0.051(2) 0.038(2) 0.034(2) 0.0164(16) -0.0117(17) -0.0123(17)
C46 0.059(3) 0.053(2) 0.035(2) 0.0174(18) -0.0266(19) -0.0078(19)
Al1 0.0193(4) 0.0220(5) 0.0178(4) 0.0013(3) -0.0072(3) -0.0031(3)
Si1 0.0241(4) 0.0209(4) 0.0224(4) -0.0002(3) -0.0114(3) -0.0031(3)
Si2 0.0214(4) 0.0315(5) 0.0235(4) 0.0020(3) -0.0105(3) -0.0054(3)
N1 0.0258(13) 0.0288(14) 0.0205(13) -0.0006(10) -0.0083(11) -0.0029(10)
N2 0.0314(15) 0.0397(17) 0.0300(16) 0.0002(13) -0.0013(13) -0.0022(12)
N3 0.0227(13) 0.0231(13) 0.0200(12) 0.0019(10) -0.0071(10) -0.0026(10)
N4 0.0416(17) 0.0374(16) 0.0255(15) 0.0133(12) -0.0130(13) -0.0057(13)
C47 0.046(4) 0.048(4) 0.051(4) 0.003(3) -0.014(3) -0.001(3)
C48 0.051(4) 0.054(5) 0.057(4) -0.008(4) -0.020(4) -0.005(4)
C49 0.084(5) 0.072(5) 0.063(4) 0.004(4) -0.019(4) 0.011(4)
C50 0.063(5) 0.060(5) 0.051(4) 0.003(4) -0.024(4) -0.005(4)
C51 0.062(6) 0.065(6) 0.052(5) 0.007(5) -0.009(4) 0.006(4)
C52 0.062(5) 0.075(6) 0.065(6) 0.010(4) -0.026(4) -0.024(4)
O1 0.038(3) 0.060(4) 0.071(4) 0.012(3) -0.022(3) -0.017(3)
C53 0.033(4) 0.032(5) 0.039(5) -0.005(4) -0.016(3) 0.009(4)
C54 0.072(8) 0.020(7) 0.057(8) -0.023(6) -0.030(7) 0.007(5)
C55 0.037(5) 0.043(6) 0.076(8) 0.015(6) -0.026(5) -0.006(4)
C56 0.046(5) 0.042(5) 0.048(5) 0.007(4) -0.020(4) 0.001(4)
C57 0.026(4) 0.016(6) 0.035(5) -0.018(5) -0.007(3) 0.005(4)
C58 0.042(4) 0.051(5) 0.049(5) -0.004(4) -0.012(4) -0.019(4)
O2 0.034(3) 0.048(3) 0.038(3) -0.006(3) -0.017(2) -0.005(2)
Li1 0.025(3) 0.033(3) 0.025(3) 0.011(2) -0.009(2) -0.007(2)

loop_
_atom_type_symbol
_atom_type_description
_atom_type_scat_dispersion_real
_atom_type_scat_dispersion_imag
_atom_type_scat_source
C C 0.0033 0.0016 'International Tables Vol C Tables 4.2.6.8 and 6.1.1.4'
H H 0.0000 0.0000 'International Tables Vol C Tables 4.2.6.8 and 6.1.1.4'
Li Li -0.0003 0.0001 'International Tables Vol C Tables 4.2.6.8 and 6.1.1.4'
N N 0.0061 0.0033 'International Tables Vol C Tables 4.2.6.8 and 6.1.1.4'
Al Al 0.0645 0.0514 'International Tables Vol C Tables 4.2.6.8 and 6.1.1.4'
Si Si 0.0817 0.0704 'International Tables Vol C Tables 4.2.6.8 and 6.1.1.4'
O O 0.0106 0.0060 'International Tables Vol C Tables 4.2.6.8 and 6.1.1.4'

loop_
_geom_angle_atom_site_label_1
_geom_angle_atom_site_label_2
_geom_angle_atom_site_label_3
_geom_angle
C2 C1 Si1 114.1(2)
C2 C1 Al1 109.4(2)
Si1 C1 Al1 135.96(16)
C2 C1 Li1 67.6(2)
Si1 C1 Li1 121.36(19)
Al1 C1 Li1 81.20(17)
C1 C2 C3 128.5(3)
C1 C2 Li1 76.1(2)
C3 C2 Li1 71.6(2)
C1 C2 H1 115.7
C3 C2 H1 115.7
Li1 C2 H1 129.7
C2 C3 C4 126.9(3)
C2 C3 Li1 71.0(2)
C4 C3 Li1 71.7(2)
C2 C3 H2 116.5
C4 C3 H2 116.5
Li1 C3 H2 135.6
C5 C4 C3 128.2(3)
C5 C4 Li1 76.9(2)
C3 C4 Li1 70.7(2)
C5 C4 H3 115.9
C3 C4 H3 115.9
Li1 C4 H3 129.6
C4 C5 Si2 115.7(2)
C4 C5 Al1 109.7(2)
Si2 C5 Al1 133.47(17)
C4 C5 Li1 67.6(2)
Si2 C5 Li1 126.04(19)
Al1 C5 Li1 80.18(16)
C7 C6 H14 109.5
C7 C6 H15 109.5
H14 C6 H15 109.5
C7 C6 H16 109.5
H14 C6 H16 109.5
H15 C6 H16 109.5
C6 C7 C8 108.8(3)
C6 C7 Si1 111.9(2)
C8 C7 Si1 117.2(2)
C6 C7 H53 106.0
C8 C7 H53 106.0
Si1 C7 H53 106.0
C7 C8 H17 109.5
C7 C8 H18 109.5
H17 C8 H18 109.5
C7 C8 H19 109.5
H17 C8 H19 109.5
H18 C8 H19 109.5
C10 C9 H20 109.5
C10 C9 H21 109.5
H20 C9 H21 109.5
C10 C9 H22 109.5
H20 C9 H22 109.5
H21 C9 H22 109.5
C9 C10 C11 109.3(3)
C9 C10 Si1 113.8(2)
C11 C10 Si1 114.9(2)
C9 C10 H54 106.0
C11 C10 H54 106.0
Si1 C10 H54 106.0
C10 C11 H23 109.5
C10 C11 H24 109.5
H23 C11 H24 109.5
C10 C11 H25 109.5
H23 C11 H25 109.5
H24 C11 H25 109.5
C13 C12 H26 109.5
C13 C12 H27 109.5
H26 C12 H27 109.5
C13 C12 H28 109.5
H26 C12 H28 109.5
H27 C12 H28 109.5
C12 C13 C14 109.3(3)
C12 C13 Si1 114.0(2)
C14 C13 Si1 114.0(2)
C12 C13 H55 106.3
C14 C13 H55 106.3
Si1 C13 H55 106.3
C13 C14 H29 109.5
C13 C14 H30 109.5
H29 C14 H30 109.5
C13 C14 H31 109.5
H29 C14 H31 109.5
H30 C14 H31 109.5
C16 C15 H59 109.5
C16 C15 H60 109.5
H59 C15 H60 109.5
C16 C15 H61 109.5
H59 C15 H61 109.5
H60 C15 H61 109.5
C17 C16 C15 109.7(3)
C17 C16 Si2 115.1(2)
C15 C16 Si2 112.4(2)
C17 C16 H56 106.3
C15 C16 H56 106.3
Si2 C16 H56 106.3
C16 C17 H62 109.5
C16 C17 H63 109.5
H62 C17 H63 109.5
C16 C17 H64 109.5
H62 C17 H64 109.5
H63 C17 H64 109.5
C19 C18 H65 109.5
C19 C18 H66 109.5
H65 C18 H66 109.5
C19 C18 H67 109.5
H65 C18 H67 109.5
H66 C18 H67 109.5
C20 C19 C18 110.7(3)
C20 C19 Si2 118.9(3)
C18 C19 Si2 113.3(3)
C20 C19 H57 104.0
C18 C19 H57 104.0
Si2 C19 H57 104.0
C19 C20 H68 109.5
C19 C20 H69 109.5
H68 C20 H69 109.5
C19 C20 H70 109.5
H68 C20 H70 109.5
H69 C20 H70 109.5
C22 C21 H71 109.5
C22 C21 H72 109.5
H71 C21 H72 109.5
C22 C21 H73 109.5
H71 C21 H73 109.5
H72 C21 H73 109.5
C23 C22 C21 109.0(3)
C23 C22 Si2 113.6(2)
C21 C22 Si2 117.3(2)
C23 C22 H58 105.3
C21 C22 H58 105.3
Si2 C22 H58 105.3
C22 C23 H74 109.5
C22 C23 H75 109.5
H74 C23 H75 109.5
C22 C23 H76 109.5
H74 C23 H76 109.5
H75 C23 H76 109.5
C25 C24 C29 115.8(3)
C25 C24 Al1 116.3(2)
C29 C24 Al1 127.5(2)
C26 C25 C24 121.6(3)
C26 C25 C30 117.5(3)
C24 C25 C30 120.9(3)
C27 C26 C25 121.6(3)
C27 C26 H4 119.2
C25 C26 H4 119.2
C28 C27 C26 117.5(3)
C28 C27 C31 121.3(3)
C26 C27 C31 121.2(3)
C27 C28 C29 122.1(3)
C27 C28 H5 118.9
C29 C28 H5 118.9
C28 C29 C24 121.1(3)
C28 C29 C32 116.9(3)
C24 C29 C32 122.0(3)
C25 C30 H32 109.5
C25 C30 H33 109.5
H32 C30 H33 109.5
C25 C30 H34 109.5
H32 C30 H34 109.5
H33 C30 H34 109.5
C27 C31 H35 109.5
C27 C31 H36 109.5
H35 C31 H36 109.5
C27 C31 H37 109.5
H35 C31 H37 109.5
H36 C31 H37 109.5
C29 C32 H38 109.5
C29 C32 H39 109.5
H38 C32 H39 109.5
C29 C32 H40 109.5
H38 C32 H40 109.5
H39 C32 H40 109.5
N1 C33 C34 124.6(3)
N1 C33 H6 117.7
C34 C33 H6 117.7
C33 C34 C35 120.0(3)
C33 C34 H7 120.0
C35 C34 H7 120.0
N2 C35 C34 122.1(3)
N2 C35 C36 122.5(3)
C34 C35 C36 115.4(3)
C37 C36 C35 119.7(3)
C37 C36 H8 120.1
C35 C36 H8 120.1
N1 C37 C36 125.3(3)
N1 C37 H9 117.4
C36 C37 H9 117.4
N2 C38 H41 109.5
N2 C38 H42 109.5
H41 C38 H42 109.5
N2 C38 H43 109.5
H41 C38 H43 109.5
H42 C38 H43 109.5
N2 C39 H44 109.5
N2 C39 H45 109.5
H44 C39 H45 109.5
N2 C39 H46 109.5
H44 C39 H46 109.5
H45 C39 H46 109.5
N3 C40 C41 124.2(3)
N3 C40 H10 117.9
C41 C40 H10 117.9
C40 C41 C42 120.1(3)
C40 C41 H11 120.0
C42 C41 H11 120.0
N4 C42 C43 122.0(3)
N4 C42 C41 122.2(3)
C43 C42 C41 115.7(3)
C44 C43 C42 119.8(3)
C44 C43 H12 120.1
C42 C43 H12 120.1
N3 C44 C43 124.0(3)
N3 C44 H13 118.0
C43 C44 H13 118.0
N4 C45 H47 109.5
N4 C45 H48 109.5
H47 C45 H48 109.5
N4 C45 H49 109.5
H47 C45 H49 109.5
H48 C45 H49 109.5
N4 C46 H50 109.5
N4 C46 H51 109.5
H50 C46 H51 109.5
N4 C46 H52 109.5
H50 C46 H52 109.5
H51 C46 H52 109.5
C1 Al1 C5 104.11(13)
C1 Al1 C24 122.63(12)
C5 Al1 C24 117.50(12)
C1 Al1 N3 101.95(11)
C5 Al1 N3 98.86(11)
C24 Al1 N3 108.22(11)
C1 Al1 Li1 54.67(14)
C5 Al1 Li1 55.50(13)
C24 Al1 Li1 123.11(14)
N3 Al1 Li1 128.51(13)
C1 Si1 C13 115.23(13)
C1 Si1 C10 109.92(13)
C13 Si1 C10 108.83(14)
C1 Si1 C7 110.18(13)
C13 Si1 C7 105.62(13)
C10 Si1 C7 106.67(13)
C5 Si2 C22 110.81(14)
C5 Si2 C16 114.36(14)
C22 Si2 C16 105.30(14)
C5 Si2 C19 111.42(15)
C22 Si2 C19 105.68(17)
C16 Si2 C19 108.74(16)
C37 N1 C33 114.9(3)
C37 N1 Li1 119.3(3)
C33 N1 Li1 125.5(3)
C35 N2 C39 120.2(3)
C35 N2 C38 119.9(3)
C39 N2 C38 118.0(3)
C40 N3 C44 116.2(3)
C40 N3 Al1 122.4(2)
C44 N3 Al1 121.4(2)
C42 N4 C45 120.5(3)
C42 N4 C46 120.5(3)
C45 N4 C46 119.0(3)
O1 C47 C48 103.0(9)
O1 C47 C51 92.7(8)
C48 C47 C51 106.5(11)
O1 C47 H93 117.1
C48 C47 H93 117.1
C51 C47 H93 117.1
C47 C48 C49 102.9(11)
C47 C48 H77 111.2
C49 C48 H77 111.2
C47 C48 H78 111.2
C49 C48 H78 111.2
H77 C48 H78 109.1
C50 C49 C48 113.9(10)
C50 C49 H79 108.8
C48 C49 H79 108.8
C50 C49 H80 108.8
C48 C49 H80 108.8
H79 C49 H80 107.7
C49 C50 C51 91.2(9)
C49 C50 H81 113.4
C51 C50 H81 113.4
C49 C50 H82 113.4
C51 C50 H82 113.4
H81 C50 H82 110.7
C47 C51 C50 99.3(10)
C47 C51 H83 111.9
C50 C51 H83 111.9
C47 C51 H84 111.9
C50 C51 H84 111.9
H83 C51 H84 109.6
C52 O1 C47 108.9(6)
O2 C53 C54 110.2(9)
O2 C53 C57 117.1(8)
C54 C53 C57 103.1(11)
O2 C53 H94 108.7
C54 C53 H94 108.7
C57 C53 H94 108.7
C53 C54 C55 109.7(11)
C53 C54 H85 109.7
C55 C54 H85 109.7
C53 C54 H86 109.7
C55 C54 H86 109.7
H85 C54 H86 108.2
C54 C55 C56 103.2(8)
C54 C55 H87 111.1
C56 C55 H87 111.1
C54 C55 H88 111.1
C56 C55 H88 111.1
H87 C55 H88 109.1
C57 C56 C55 106.7(8)
C57 C56 H89 110.4
C55 C56 H89 110.4
C57 C56 H90 110.4
C55 C56 H90 110.4
H89 C56 H90 108.6
C56 C57 C53 101.9(8)
C56 C57 H91 111.4
C53 C57 H91 111.4
C56 C57 H92 111.4
C53 C57 H92 111.4
H91 C57 H92 109.2
C58 O2 C53 112.0(6)
N1 Li1 C2 129.5(3)
N1 Li1 C3 120.8(3)
C2 Li1 C3 37.36(14)
N1 Li1 C4 121.3(3)
C2 Li1 C4 70.06(18)
C3 Li1 C4 37.54(13)
N1 Li1 C1 143.7(3)
C2 Li1 C1 36.24(13)
C3 Li1 C1 68.35(18)
C4 Li1 C1 87.9(2)
N1 Li1 C5 132.1(3)
C2 Li1 C5 87.4(2)
C3 Li1 C5 67.77(18)
C4 Li1 C5 35.52(13)
C1 Li1 C5 84.3(2)
N1 Li1 Al1 163.3(3)
C2 Li1 Al1 66.22(15)
C3 Li1 Al1 74.68(17)
C4 Li1 Al1 66.22(16)
C1 Li1 Al1 44.13(12)
C5 Li1 Al1 44.32(12)

loop_
_geom_bond_atom_site_label_1
_geom_bond_atom_site_label_2
_geom_bond_distance
C1 C2 1.409(4)
C1 Si1 1.862(3)
C1 Al1 1.974(3)
C1 Li1 2.314(6)
C2 C3 1.414(4)
C2 Li1 2.203(6)
C2 H1 0.9500
C3 C4 1.427(4)
C3 Li1 2.211(6)
C3 H2 0.9500
C4 C5 1.398(4)
C4 Li1 2.224(6)
C4 H3 0.9500
C5 Si2 1.872(3)
C5 Al1 1.987(3)
C5 Li1 2.344(6)
C6 C7 1.528(4)
C6 H14 0.9800
C6 H15 0.9800
C6 H16 0.9800
C7 C8 1.553(4)
C7 Si1 1.917(3)
C7 H53 1.0000
C8 H17 0.9800
C8 H18 0.9800
C8 H19 0.9800
C9 C10 1.533(4)
C9 H20 0.9800
C9 H21 0.9800
C9 H22 0.9800
C10 C11 1.541(4)
C10 Si1 1.913(3)
C10 H54 1.0000
C11 H23 0.9800
C11 H24 0.9800
C11 H25 0.9800
C12 C13 1.530(4)
C12 H26 0.9800
C12 H27 0.9800
C12 H28 0.9800
C13 C14 1.532(4)
C13 Si1 1.910(3)
C13 H55 1.0000
C14 H29 0.9800
C14 H30 0.9800
C14 H31 0.9800
C15 C16 1.541(4)
C15 H59 0.9800
C15 H60 0.9800
C15 H61 0.9800
C16 C17 1.535(4)
C16 Si2 1.906(3)
C16 H56 1.0000
C17 H62 0.9800
C17 H63 0.9800
C17 H64 0.9800
C18 C19 1.529(5)
C18 H65 0.9800
C18 H66 0.9800
C18 H67 0.9800
C19 C20 1.473(6)
C19 Si2 1.926(4)
C19 H57 1.0000
C20 H68 0.9800
C20 H69 0.9800
C20 H70 0.9800
C21 C22 1.539(4)
C21 H71 0.9800
C21 H72 0.9800
C21 H73 0.9800
C22 C23 1.538(4)
C22 Si2 1.897(3)
C22 H58 1.0000
C23 H74 0.9800
C23 H75 0.9800
C23 H76 0.9800
C24 C25 1.417(4)
C24 C29 1.419(4)
C24 Al1 2.023(3)
C25 C26 1.395(4)
C25 C30 1.515(4)
C26 C27 1.391(4)
C26 H4 0.9500
C27 C28 1.382(4)
C27 C31 1.510(4)
C28 C29 1.398(4)
C28 H5 0.9500
C29 C32 1.503(4)
C30 H32 0.9800
C30 H33 0.9800
C30 H34 0.9800
C31 H35 0.9800
C31 H36 0.9800
C31 H37 0.9800
C32 H38 0.9800
C32 H39 0.9800
C32 H40 0.9800
C33 N1 1.347(4)
C33 C34 1.376(4)
C33 H6 0.9500
C34 C35 1.406(4)
C34 H7 0.9500
C35 N2 1.365(4)
C35 C36 1.414(5)
C36 C37 1.366(4)
C36 H8 0.9500
C37 N1 1.344(4)
C37 H9 0.9500
C38 N2 1.455(4)
C38 H41 0.9800
C38 H42 0.9800
C38 H43 0.9800
C39 N2 1.452(4)
C39 H44 0.9800
C39 H45 0.9800
C39 H46 0.9800
C40 N3 1.345(4)
C40 C41 1.371(4)
C40 H10 0.9500
C41 C42 1.412(4)
C41 H11 0.9500
C42 N4 1.357(4)
C42 C43 1.412(4)
C43 C44 1.376(4)
C43 H12 0.9500
C44 N3 1.349(4)
C44 H13 0.9500
C45 N4 1.453(4)
C45 H47 0.9800
C45 H48 0.9800
C45 H49 0.9800
C46 N4 1.456(4)
C46 H50 0.9800
C46 H51 0.9800
C46 H52 0.9800
Al1 N3 2.030(3)
Al1 Li1 2.802(5)
N1 Li1 1.991(6)
C47 O1 1.438(11)
C47 C48 1.466(17)
C47 C51 1.509(17)
C47 H93 1.0000
C48 C49 1.51(2)
C48 H77 0.9900
C48 H78 0.9900
C49 C50 1.468(14)
C49 H79 0.9900
C49 H80 0.9900
C50 C51 1.73(2)
C50 H81 0.9900
C50 H82 0.9900
C51 H83 0.9900
C51 H84 0.9900
C52 O1 1.437(11)
C52 H95 0.9800
C52 H96 0.9800
C52 H97 0.9800
C53 O2 1.428(10)
C53 C54 1.483(17)
C53 C57 1.545(13)
C53 H94 1.0000
C54 C55 1.51(2)
C54 H85 0.9900
C54 H86 0.9900
C55 C56 1.548(13)
C55 H87 0.9900
C55 H88 0.9900
C56 C57 1.507(17)
C56 H89 0.9900
C56 H90 0.9900
C57 H91 0.9900
C57 H92 0.9900
C58 O2 1.423(8)
C58 H98 0.9800
C58 H99 0.9800
C58 H100 0.9800

loop_
_geom_torsion_atom_site_label_1
_geom_torsion_atom_site_label_2
_geom_torsion_atom_site_label_3
_geom_torsion_atom_site_label_4
_geom_torsion
Si1 C1 C2 C3 167.9(3)
Al1 C1 C2 C3 -19.1(4)
Li1 C1 C2 C3 52.3(3)
Si1 C1 C2 Li1 115.6(2)
Al1 C1 C2 Li1 -71.3(2)
C1 C2 C3 C4 -6.3(5)
Li1 C2 C3 C4 47.7(3)
C1 C2 C3 Li1 -54.0(3)
C2 C3 C4 C5 7.0(5)
Li1 C3 C4 C5 54.5(3)
C2 C3 C4 Li1 -47.5(3)
C3 C4 C5 Si2 -172.6(2)
Li1 C4 C5 Si2 -120.5(2)
C3 C4 C5 Al1 17.8(4)
Li1 C4 C5 Al1 69.90(19)
C3 C4 C5 Li1 -52.1(3)
C29 C24 C25 C26 5.9(4)
Al1 C24 C25 C26 -166.9(2)
C29 C24 C25 C30 -172.5(3)
Al1 C24 C25 C30 14.8(3)
C24 C25 C26 C27 -2.6(4)
C30 C25 C26 C27 175.7(3)
C25 C26 C27 C28 -2.0(4)
C25 C26 C27 C31 -178.5(3)
C26 C27 C28 C29 3.0(4)
C31 C27 C28 C29 179.6(3)
C27 C28 C29 C24 0.4(4)
C27 C28 C29 C32 179.6(3)
C25 C24 C29 C28 -4.8(4)
Al1 C24 C29 C28 167.0(2)
C25 C24 C29 C32 176.0(3)
Al1 C24 C29 C32 -12.1(4)
N1 C33 C34 C35 0.8(5)
C33 C34 C35 N2 176.5(3)
C33 C34 C35 C36 -1.6(5)
N2 C35 C36 C37 -176.9(3)
C34 C35 C36 C37 1.2(5)
C35 C36 C37 N1 0.0(5)
N3 C40 C41 C42 0.2(5)
C40 C41 C42 N4 -178.2(3)
C40 C41 C42 C43 -0.1(5)
N4 C42 C43 C44 177.5(3)
C41 C42 C43 C44 -0.5(5)
C42 C43 C44 N3 1.1(5)
C2 C1 Al1 C5 35.8(2)
Si1 C1 Al1 C5 -153.3(2)
Li1 C1 Al1 C5 -26.61(17)
C2 C1 Al1 C24 172.38(18)
Si1 C1 Al1 C24 -16.7(3)
Li1 C1 Al1 C24 109.95(18)
C2 C1 Al1 N3 -66.6(2)
Si1 C1 Al1 N3 104.2(2)
Li1 C1 Al1 N3 -129.06(15)
C2 C1 Al1 Li1 62.4(2)
Si1 C1 Al1 Li1 -126.7(3)
C4 C5 Al1 C1 -35.4(2)
Si2 C5 Al1 C1 157.53(19)
Li1 C5 Al1 C1 26.33(17)
C4 C5 Al1 C24 -174.67(19)
Si2 C5 Al1 C24 18.3(3)
Li1 C5 Al1 C24 -112.92(17)
C4 C5 Al1 N3 69.4(2)
Si2 C5 Al1 N3 -97.7(2)
Li1 C5 Al1 N3 131.11(16)
C4 C5 Al1 Li1 -61.8(2)
Si2 C5 Al1 Li1 131.2(3)
C25 C24 Al1 C1 -76.8(2)
C29 C24 Al1 C1 111.4(3)
C25 C24 Al1 C5 54.5(2)
C29 C24 Al1 C5 -117.3(3)
C25 C24 Al1 N3 165.2(2)
C29 C24 Al1 N3 -6.6(3)
C25 C24 Al1 Li1 -10.5(3)
C29 C24 Al1 Li1 177.7(2)
C2 C1 Si1 C13 159.7(2)
Al1 C1 Si1 C13 -10.9(3)
Li1 C1 Si1 C13 -122.8(2)
C2 C1 Si1 C10 36.3(3)
Al1 C1 Si1 C10 -134.2(2)
Li1 C1 Si1 C10 113.9(2)
C2 C1 Si1 C7 -81.0(2)
Al1 C1 Si1 C7 108.5(2)
Li1 C1 Si1 C7 -3.4(3)
C12 C13 Si1 C1 69.2(2)
C14 C13 Si1 C1 -57.3(3)
C12 C13 Si1 C10 -166.8(2)
C14 C13 Si1 C10 66.6(2)
C12 C13 Si1 C7 -52.6(2)
C14 C13 Si1 C7 -179.2(2)
C9 C10 Si1 C1 175.0(2)
C11 C10 Si1 C1 47.9(3)
C9 C10 Si1 C13 48.0(3)
C11 C10 Si1 C13 -79.1(2)
C9 C10 Si1 C7 -65.5(3)
C11 C10 Si1 C7 167.4(2)
C6 C7 Si1 C1 70.5(2)
C8 C7 Si1 C1 -162.9(2)
C6 C7 Si1 C13 -164.5(2)
C8 C7 Si1 C13 -37.8(3)
C6 C7 Si1 C10 -48.8(2)
C8 C7 Si1 C10 77.9(3)
C4 C5 Si2 C22 -177.0(2)
Al1 C5 Si2 C22 -10.5(3)
Li1 C5 Si2 C22 103.0(2)
C4 C5 Si2 C16 64.2(3)
Al1 C5 Si2 C16 -129.3(2)
Li1 C5 Si2 C16 -15.8(3)
C4 C5 Si2 C19 -59.6(3)
Al1 C5 Si2 C19 106.8(2)
Li1 C5 Si2 C19 -139.6(2)
C23 C22 Si2 C5 68.0(2)
C21 C22 Si2 C5 -163.3(2)
C23 C22 Si2 C16 -167.8(2)
C21 C22 Si2 C16 -39.1(3)
C23 C22 Si2 C19 -52.8(3)
C21 C22 Si2 C19 75.9(3)
C17 C16 Si2 C5 -62.7(3)
C15 C16 Si2 C5 63.8(3)
C17 C16 Si2 C22 175.4(2)
C15 C16 Si2 C22 -58.0(3)
C17 C16 Si2 C19 62.5(3)
C15 C16 Si2 C19 -170.9(2)
C20 C19 Si2 C5 32.4(4)
C18 C19 Si2 C5 165.0(3)
C20 C19 Si2 C22 152.8(4)
C18 C19 Si2 C22 -74.5(3)
C20 C19 Si2 C16 -94.6(4)
C18 C19 Si2 C16 38.1(3)
C36 C37 N1 C33 -0.9(5)
C36 C37 N1 Li1 -175.5(3)
C34 C33 N1 C37 0.5(5)
C34 C33 N1 Li1 174.7(3)
C34 C35 N2 C39 171.0(3)
C36 C35 N2 C39 -11.0(5)
C34 C35 N2 C38 6.8(5)
C36 C35 N2 C38 -175.2(3)
C41 C40 N3 C44 0.3(5)
C41 C40 N3 Al1 -178.9(2)
C43 C44 N3 C40 -1.0(5)
C43 C44 N3 Al1 178.2(2)
C1 Al1 N3 C40 -29.2(3)
C5 Al1 N3 C40 -135.8(2)
C24 Al1 N3 C40 101.3(2)
Li1 Al1 N3 C40 -83.2(3)
C1 Al1 N3 C44 151.6(2)
C5 Al1 N3 C44 45.1(3)
C24 Al1 N3 C44 -77.8(2)
Li1 Al1 N3 C44 97.6(3)
C43 C42 N4 C45 179.6(3)
C41 C42 N4 C45 -2.4(5)
C43 C42 N4 C46 2.2(5)
C41 C42 N4 C46 -179.8(3)
O1 C47 C48 C49 116.4(9)
C51 C47 C48 C49 19.6(14)
C47 C48 C49 C50 17.2(14)
C48 C49 C50 C51 -39.7(12)
O1 C47 C51 C50 -147.3(8)
C48 C47 C51 C50 -42.9(11)
C49 C50 C51 C47 47.6(10)
C48 C47 O1 C52 79.0(10)
C51 C47 O1 C52 -173.3(8)
O2 C53 C54 C55 -154.0(9)
C57 C53 C54 C55 -28.3(15)
C53 C54 C55 C56 6.5(12)
C54 C55 C56 C57 18.6(9)
C55 C56 C57 C53 -35.4(10)
O2 C53 C57 C56 159.7(7)
C54 C53 C57 C56 38.5(14)
C54 C53 O2 C58 -177.8(8)
C57 C53 O2 C58 64.8(10)
C37 N1 Li1 C2 -56.9(4)
C33 N1 Li1 C2 129.1(3)
C37 N1 Li1 C3 -12.0(4)
C33 N1 Li1 C3 174.1(3)
C37 N1 Li1 C4 32.2(4)
C33 N1 Li1 C4 -141.8(3)
C37 N1 Li1 C1 -106.9(5)
C33 N1 Li1 C1 79.1(6)
C37 N1 Li1 C5 74.9(4)
C33 N1 Li1 C5 -99.1(4)
C37 N1 Li1 Al1 144.8(8)
C33 N1 Li1 Al1 -29.2(10)
C1 C2 Li1 N1 -129.9(4)
C3 C2 Li1 N1 90.9(4)
C1 C2 Li1 C3 139.3(3)
C1 C2 Li1 C4 115.5(2)
C3 C2 Li1 C4 -23.82(18)
C3 C2 Li1 C1 -139.3(3)
C1 C2 Li1 C5 83.8(2)
C3 C2 Li1 C5 -55.5(2)
C1 C2 Li1 Al1 43.48(15)
C3 C2 Li1 Al1 -95.82(19)
C2 C3 Li1 N1 -116.0(3)
C4 C3 Li1 N1 102.5(3)
C4 C3 Li1 C2 -141.5(3)
C2 C3 Li1 C4 141.5(3)
C2 C3 Li1 C1 24.51(18)
C4 C3 Li1 C1 -117.0(2)
C2 C3 Li1 C5 117.1(2)
C4 C3 Li1 C5 -24.32(17)
C2 C3 Li1 Al1 70.72(18)
C4 C3 Li1 Al1 -70.74(18)
C5 C4 Li1 N1 119.9(3)
C3 C4 Li1 N1 -101.1(3)
C5 C4 Li1 C2 -115.3(2)
C3 C4 Li1 C2 23.72(18)
C5 C4 Li1 C3 -139.0(3)
C5 C4 Li1 C1 -83.0(2)
C3 C4 Li1 C1 56.0(2)
C3 C4 Li1 C5 139.0(3)
C5 C4 Li1 Al1 -43.25(16)
C3 C4 Li1 Al1 95.73(19)
C2 C1 Li1 N1 87.8(5)
Si1 C1 Li1 N1 -17.7(6)
Al1 C1 Li1 N1 -156.9(5)
Si1 C1 Li1 C2 -105.5(3)
Al1 C1 Li1 C2 115.3(2)
C2 C1 Li1 C3 -25.20(18)
Si1 C1 Li1 C3 -130.7(2)
Al1 C1 Li1 C3 90.06(16)
C2 C1 Li1 C4 -58.1(2)
Si1 C1 Li1 C4 -163.60(18)
Al1 C1 Li1 C4 57.15(17)
C2 C1 Li1 C5 -93.5(2)
Si1 C1 Li1 C5 160.98(18)
Al1 C1 Li1 C5 21.73(14)
C2 C1 Li1 Al1 -115.3(2)
Si1 C1 Li1 Al1 139.3(2)
C4 C5 Li1 N1 -86.6(4)
Si2 C5 Li1 N1 19.7(5)
Al1 C5 Li1 N1 157.3(4)
C4 C5 Li1 C2 58.3(2)
Si2 C5 Li1 C2 164.62(19)
Al1 C5 Li1 C2 -57.85(16)
C4 C5 Li1 C3 25.59(18)
Si2 C5 Li1 C3 131.9(2)
Al1 C5 Li1 C3 -90.58(15)
Si2 C5 Li1 C4 106.3(3)
Al1 C5 Li1 C4 -116.2(2)
C4 C5 Li1 C1 94.5(2)
Si2 C5 Li1 C1 -159.18(19)
Al1 C5 Li1 C1 -21.65(14)
C4 C5 Li1 Al1 116.2(2)
Si2 C5 Li1 Al1 -137.5(2)
C1 Al1 Li1 N1 126.1(9)
C5 Al1 Li1 N1 -85.7(9)
C24 Al1 Li1 N1 17.0(10)
N3 Al1 Li1 N1 -157.8(8)
C1 Al1 Li1 C2 -35.75(14)
C5 Al1 Li1 C2 112.43(19)
C24 Al1 Li1 C2 -144.82(14)
N3 Al1 Li1 C2 40.4(2)
C1 Al1 Li1 C3 -74.51(18)
C5 Al1 Li1 C3 73.68(17)
C24 Al1 Li1 C3 176.42(14)
N3 Al1 Li1 C3 1.6(2)
C1 Al1 Li1 C4 -113.4(2)
C5 Al1 Li1 C4 34.74(14)
C24 Al1 Li1 C4 137.48(15)
N3 Al1 Li1 C4 -37.3(2)
C5 Al1 Li1 C1 148.2(2)
C24 Al1 Li1 C1 -109.07(17)
N3 Al1 Li1 C1 76.13(18)
C1 Al1 Li1 C5 -148.2(2)
C24 Al1 Li1 C5 102.74(17)
N3 Al1 Li1 C5 -72.05(19)
